data_4502025
loop_
_publ_author_name
'Davies, Robert P.'
'Less, Rob'
'Lickiss, Paul D.'
'Robertson, Karen'
'White, Andrew J. P.'

_publ_section_title
;
 Structural Diversity in Metal&#x2212;Organic Frameworks Built from Rigid
 Tetrahedral [Si(p-C6H4CO2)4]4&#x2212;Struts
;
_journal_issue 10
_journal_name_full 'Crystal Growth &amp; Design'
_journal_page_first 4571
_journal_paper_doi 10.1021/cg1008768
_journal_volume 10
_journal_year 2010
_chemical_formula_moiety 'C28 H16 O8 Si Zn1.5, C2 H8 N, 3(C3 H7 N O)'
_chemical_formula_sum 'C39 H45 N4 O11 Si Zn1.5'
_chemical_formula_weight 871.93
_chemical_name_systematic
; 
 ? 
;
_space_group_IT_number 15
_symmetry_cell_setting monoclinic
_symmetry_space_group_name_Hall '-C 2yc'
_symmetry_space_group_name_H-M 'C 1 2/c 1'
_atom_sites_solution_hydrogens geom
_atom_sites_solution_primary direct
_atom_sites_solution_secondary difmap
_audit_creation_method SHELXL-97
_cell_angle_alpha 90.00
_cell_angle_beta 114.49(3)
_cell_angle_gamma 90.00
_cell_formula_units_Z 8
_cell_length_a 25.205(5)
_cell_length_b 13.701(4)
_cell_length_c 25.803(9)
_cell_measurement_reflns_used 51532
_cell_measurement_temperature 173(2)
_cell_measurement_theta_max 70.7432
_cell_measurement_theta_min 3.2014
_cell_volume 8109(4)
_computing_cell_refinement 'CrysAlis RED, Oxford Diffraction Ltd'
_computing_data_collection 'CrysAlis CCD, Oxford Diffraction Ltd'
_computing_data_reduction 'CrysAlis RED, Oxford Diffraction Ltd'
_computing_molecular_graphics 'Bruker SHELXTL'
_computing_publication_material 'Bruker SHELXTL'
_computing_structure_refinement 'SHELXL-97 (Sheldrick, 1997)'
_computing_structure_solution 'SHELXS-97 (Sheldrick, 1990)'
_diffrn_ambient_temperature 173(2)
_diffrn_detector_area_resol_mean 8.2556
_diffrn_measured_fraction_theta_full 0.996
_diffrn_measured_fraction_theta_max 0.996
_diffrn_measurement_device_type 'OD Xcalibur PX Ultra'
_diffrn_measurement_method 'phi and omega scans'
_diffrn_radiation_monochromator graphite
_diffrn_radiation_source 'Enhance Ultra (Cu) X-ray Source'
_diffrn_radiation_type CuK\a
_diffrn_radiation_wavelength 1.54248
_diffrn_reflns_av_R_equivalents 0.0401
_diffrn_reflns_av_sigmaI/netI 0.0181
_diffrn_reflns_limit_h_max 30
_diffrn_reflns_limit_h_min -29
_diffrn_reflns_limit_k_max 16
_diffrn_reflns_limit_k_min -16
_diffrn_reflns_limit_l_max 31
_diffrn_reflns_limit_l_min -31
_diffrn_reflns_number 98398
_diffrn_reflns_theta_full 71.06
_diffrn_reflns_theta_max 71.06
_diffrn_reflns_theta_min 3.76
_exptl_absorpt_coefficient_mu 1.971
_exptl_absorpt_correction_T_max 1.09225
_exptl_absorpt_correction_T_min 0.90802
_exptl_absorpt_correction_type multi-scan
_exptl_absorpt_process_details
; 
CrysAlis RED, Oxford Diffraction Ltd., 
Version 1.171.30.2 (release 11-05-2006 CrysAlis171 .NET) 
(compiled May 11 2006,17:41:17) 
Empirical absorption correction using spherical harmonics, 
implemented in SCALE3 ABSPACK scaling algorithm. 
;
_exptl_crystal_colour Colourless
_exptl_crystal_density_diffrn 1.428
_exptl_crystal_density_method 'not measured'
_exptl_crystal_description needles
_exptl_crystal_F_000 3632
_exptl_crystal_size_max 0.26
_exptl_crystal_size_mid 0.16
_exptl_crystal_size_min 0.12
_platon_squeeze_details
;
 SQUEEZE suggests 1164 e/cell, or 145.5 e/asu.
 Chemist says the missing cation should be Me2NH2 
 The cation Me2NH2 = C2H8N = 27e. The solvent dmf = C3H7NO = 40e.
 145.5 - 27 = 118.5e. 3dmf = 120e, so solvent modelled as 3dmf.
;
_refine_diff_density_max 1.545
_refine_diff_density_min -0.524
_refine_diff_density_rms 0.106
_refine_ls_extinction_method none
_refine_ls_goodness_of_fit_ref 1.099
_refine_ls_hydrogen_treatment constr
_refine_ls_matrix_type full
_refine_ls_number_parameters 363
_refine_ls_number_reflns 7815
_refine_ls_number_restraints 93
_refine_ls_restrained_S_all 1.131
_refine_ls_R_factor_all 0.0793
_refine_ls_R_factor_gt 0.0719
_refine_ls_shift/su_max 0.002
_refine_ls_shift/su_mean 0.000
_refine_ls_structure_factor_coef Fsqd
_refine_ls_weighting_details 'calc w=1/[\s^2^(Fo^2^)+(0.1578P)^2^+11.2898P] where P=(Fo^2^+2Fc^2^)/3'
_refine_ls_weighting_scheme calc
_refine_ls_wR_factor_gt 0.2337
_refine_ls_wR_factor_ref 0.2389
_reflns_number_gt 6232
_reflns_number_total 7815
_reflns_threshold_expression >2sigma(I)
_cod_data_source_file cg1008768_si_001.cif
_cod_data_source_block IMP-11
_cod_depositor_comments
;
The following automatic conversions were performed:

'_symmetry_cell_setting' value 'Monoclinic' changed to 'monoclinic'
according to /home/saulius/struct/CIF-dictionaries/cif_core.dic
dictionary named 'cif_core.dic' version 2.4.2 from 2011-04-26.

Automatic conversion script
Id: cif_fix_values 1715 2011-07-08 13:25:40Z adriana 
;
_cod_original_sg_symbol_H-M C2/c
_cod_original_formula_sum 'C39 H45 N4 O11 Si Zn1.50'
_cod_database_code 4502025

loop_
_symmetry_equiv_pos_as_xyz
'x, y, z'
'-x, y, -z+1/2'
'x+1/2, y+1/2, z'
'-x+1/2, y+1/2, -z+1/2'
'-x, -y, -z'
'x, -y, z-1/2'
'-x+1/2, -y+1/2, -z'
'x+1/2, -y+1/2, z-1/2'

loop_
_atom_site_label
_atom_site_type_symbol
_atom_site_fract_x
_atom_site_fract_y
_atom_site_fract_z
_atom_site_U_iso_or_equiv
_atom_site_adp_type
_atom_site_occupancy
_atom_site_symmetry_multiplicity
_atom_site_calc_flag
_atom_site_refinement_flags
_atom_site_disorder_assembly
_atom_site_disorder_group
Zn1 Zn 0.48030(3) 0.21095(4) 0.04367(2) 0.0498(2) Uani 1 1 d . . .
Zn2 Zn 0.5000 0.0000 0.0000 0.0382(2) Uani 1 2 d S . .
Si Si 0.86208(5) 0.20872(8) 0.17279(5) 0.0496(3) Uani 1 1 d D . .
C1 C 0.78116(14) 0.1846(4) 0.14376(17) 0.056(3) Uani 0.727(14) 1 d PGDU A 1
C2 C 0.74607(19) 0.2422(5) 0.1611(3) 0.063(2) Uani 0.727(14) 1 d PGU A 1
H2A H 0.7632 0.2900 0.1899 0.075 Uiso 0.727(14) 1 calc PR A 1
C3 C 0.68592(18) 0.2300(5) 0.1362(3) 0.063(2) Uani 0.727(14) 1 d PGU A 1
H3A H 0.6619 0.2693 0.1480 0.075 Uiso 0.727(14) 1 calc PR A 1
C4 C 0.66086(13) 0.1601(3) 0.0939(2) 0.058(4) Uani 0.727(14) 1 d PGDU A 1
C5 C 0.69594(18) 0.1025(4) 0.0766(2) 0.0548(19) Uani 0.727(14) 1 d PGU A 1
H5A H 0.6788 0.0548 0.0477 0.066 Uiso 0.727(14) 1 calc PR A 1
C6 C 0.75609(17) 0.1148(4) 0.1015(3) 0.0561(19) Uani 0.727(14) 1 d PGU A 1
H6A H 0.7801 0.0754 0.0897 0.067 Uiso 0.727(14) 1 calc PR A 1
C1' C 0.7798(4) 0.1862(10) 0.1414(4) 0.056(8) Uiso 0.273(14) 1 d PGDU A 2
C2' C 0.7482(5) 0.2033(12) 0.1736(4) 0.045(4) Uiso 0.273(14) 1 d PGU A 2
H2'A H 0.7676 0.2228 0.2123 0.053 Uiso 0.273(14) 1 calc PR A 2
C3' C 0.6880(5) 0.1916(12) 0.1492(5) 0.049(4) Uiso 0.273(14) 1 d PGU A 2
H3'A H 0.6663 0.2033 0.1712 0.059 Uiso 0.273(14) 1 calc PR A 2
C4' C 0.6594(4) 0.1630(8) 0.0927(5) 0.044(7) Uiso 0.273(14) 1 d PGDU A 2
C5' C 0.6911(5) 0.1460(15) 0.0605(4) 0.078(6) Uiso 0.273(14) 1 d PGU A 2
H5'A H 0.6716 0.1264 0.0218 0.094 Uiso 0.273(14) 1 calc PR A 2
C6' C 0.7513(5) 0.1576(17) 0.0848(4) 0.082(6) Uiso 0.273(14) 1 d PGU A 2
H6'A H 0.7730 0.1460 0.0628 0.098 Uiso 0.273(14) 1 calc PR A 2
C7 C 0.59385(19) 0.1530(3) 0.06523(18) 0.0506(9) Uani 1 1 d . . .
O8 O 0.56619(15) 0.2105(3) 0.08180(16) 0.0676(9) Uani 1 1 d . A .
O9 O 0.57260(12) 0.0887(2) 0.02780(12) 0.0521(7) Uani 1 1 d . A .
C11 C 0.89747(17) 0.0929(2) 0.16243(17) 0.0562(15) Uani 0.873(7) 1 d PGDU . 1
C12 C 0.8859(2) 0.0051(3) 0.18278(19) 0.084(2) Uani 0.873(7) 1 d PGD . 1
H12A H 0.8638 0.0047 0.2049 0.100 Uiso 0.873(7) 1 calc PR . 1
C13 C 0.9068(2) -0.0819(2) 0.1707(2) 0.092(2) Uani 0.873(7) 1 d PGD . 1
H13A H 0.8989 -0.1419 0.1846 0.111 Uiso 0.873(7) 1 calc PR . 1
C14 C 0.93921(19) -0.0812(2) 0.13833(19) 0.0691(17) Uani 0.873(7) 1 d PGDU . 1
C15 C 0.9508(2) 0.0065(3) 0.1180(2) 0.092(3) Uani 0.873(7) 1 d PGD . 1
H15A H 0.9729 0.0070 0.0958 0.110 Uiso 0.873(7) 1 calc PR . 1
C16 C 0.9299(2) 0.0936(2) 0.1300(2) 0.084(2) Uani 0.873(7) 1 d PGD . 1
H16A H 0.9378 0.1535 0.1161 0.101 Uiso 0.873(7) 1 calc PR . 1
C17 C 0.9592(3) -0.1749(5) 0.1224(3) 0.083(2) Uani 0.873(7) 1 d PDU . 1
O18 O 0.9607(3) -0.2535(4) 0.1466(2) 0.113(2) Uani 0.873(7) 1 d PD . 1
O19 O 0.9610(4) -0.1712(5) 0.0730(3) 0.0785(16) Uani 0.873(7) 1 d PDU . 1
C11' C 0.8937(7) 0.0977(9) 0.1546(8) 0.065(10) Uiso 0.127(7) 1 d PGDU . 2
C12' C 0.8630(12) 0.050(2) 0.1032(11) 0.13(3) Uiso 0.127(7) 1 d PGD . 2
H12B H 0.8262 0.0742 0.0774 0.161 Uiso 0.127(7) 1 calc PR . 2
C13' C 0.8863(14) -0.033(2) 0.0895(13) 0.20(5) Uiso 0.127(7) 1 d PGD . 2
H13B H 0.8654 -0.0654 0.0543 0.241 Uiso 0.127(7) 1 calc PR . 2
C14' C 0.9403(12) -0.0682(14) 0.1272(13) 0.068(9) Uiso 0.127(7) 1 d PGDU . 2
C15' C 0.9709(12) -0.021(2) 0.1786(13) 0.14(3) Uiso 0.127(7) 1 d PGD . 2
H15B H 1.0078 -0.0447 0.2044 0.162 Uiso 0.127(7) 1 calc PR . 2
C16' C 0.9476(11) 0.062(2) 0.1923(11) 0.104(18) Uiso 0.127(7) 1 d PGD . 2
H16B H 0.9685 0.0949 0.2274 0.125 Uiso 0.127(7) 1 calc PR . 2
C17' C 0.9649(16) -0.1575(19) 0.1120(16) 0.082(10) Uiso 0.127(7) 1 d PDU . 2
O18' O 0.959(3) -0.182(4) 0.0645(17) 0.093(10) Uiso 0.127(7) 1 d PDU . 2
O19' O 0.997(2) -0.208(3) 0.1579(18) 0.110(15) Uiso 0.127(7) 1 d PD . 2
C21 C 0.87664(19) 0.3164(3) 0.13495(19) 0.0511(9) Uani 1 1 d . A .
C22 C 0.9336(2) 0.3424(4) 0.1444(2) 0.0599(11) Uani 1 1 d . . .
H22A H 0.9654 0.3053 0.1702 0.072 Uiso 1 1 calc R A .
C23 C 0.94436(19) 0.4215(4) 0.1167(2) 0.0573(11) Uani 1 1 d . A .
H23A H 0.9834 0.4364 0.1230 0.069 Uiso 1 1 calc R . .
C24 C 0.89938(18) 0.4793(3) 0.08002(17) 0.0499(9) Uani 1 1 d . . .
C25 C 0.8420(2) 0.4554(5) 0.0718(2) 0.0704(14) Uani 1 1 d . A .
H25A H 0.8103 0.4951 0.0481 0.085 Uiso 1 1 calc R . .
C26 C 0.8319(2) 0.3738(5) 0.0983(2) 0.0693(14) Uani 1 1 d . . .
H26A H 0.7928 0.3570 0.0911 0.083 Uiso 1 1 calc R A .
C27 C 0.91101(18) 0.5655(3) 0.05133(17) 0.0527(10) Uani 1 1 d . A .
O28 O 0.96436(12) 0.5749(2) 0.05578(12) 0.0478(6) Uani 1 1 d . . .
O29 O 0.87249(18) 0.6254(3) 0.02634(19) 0.0853(12) Uani 1 1 d . . .
C31 C 0.88811(19) 0.2405(3) 0.24982(19) 0.0533(10) Uani 1 1 d . A .
C32 C 0.8864(2) 0.3361(4) 0.26572(18) 0.0577(11) Uani 1 1 d . . .
H32A H 0.8727 0.3852 0.2372 0.069 Uiso 1 1 calc R A .
C33 C 0.9041(2) 0.3623(3) 0.32206(19) 0.0561(11) Uani 1 1 d . A .
H33A H 0.9030 0.4290 0.3317 0.067 Uiso 1 1 calc R . .
C34 C 0.92332(18) 0.2930(3) 0.36445(17) 0.0462(9) Uani 1 1 d . . .
C35 C 0.9255(3) 0.1952(4) 0.3495(2) 0.0724(15) Uani 1 1 d . A .
H35A H 0.9382 0.1460 0.3780 0.087 Uiso 1 1 calc R . .
C36 C 0.9089(3) 0.1708(4) 0.2929(2) 0.0743(15) Uani 1 1 d . . .
H36A H 0.9119 0.1047 0.2832 0.089 Uiso 1 1 calc R A .
C37 C 0.94546(18) 0.3222(3) 0.42569(18) 0.0499(9) Uani 1 1 d . A .
O38 O 0.95165(13) 0.4131(2) 0.43483(12) 0.0505(7) Uani 1 1 d . . .
O39 O 0.95621(16) 0.2564(2) 0.46263(13) 0.0604(8) Uani 1 1 d . . .

loop_
_atom_site_aniso_label
_atom_site_aniso_U_11
_atom_site_aniso_U_22
_atom_site_aniso_U_33
_atom_site_aniso_U_23
_atom_site_aniso_U_13
_atom_site_aniso_U_12
Zn1 0.0609(4) 0.0376(3) 0.0502(4) -0.0061(2) 0.0223(3) 0.0036(2)
Zn2 0.0434(4) 0.0297(4) 0.0361(4) -0.0003(2) 0.0110(3) -0.0005(3)
Si 0.0542(6) 0.0499(6) 0.0531(6) -0.0183(5) 0.0307(5) -0.0131(5)
C1 0.048(4) 0.071(5) 0.056(4) -0.032(3) 0.028(3) -0.027(3)
C2 0.060(4) 0.066(5) 0.060(4) -0.027(4) 0.023(3) -0.012(3)
C3 0.057(4) 0.068(5) 0.064(4) -0.024(4) 0.026(3) -0.004(3)
C4 0.060(5) 0.060(5) 0.053(4) -0.020(3) 0.022(3) -0.025(3)
C5 0.052(3) 0.057(4) 0.052(3) -0.023(3) 0.020(3) -0.010(3)
C6 0.059(3) 0.052(4) 0.061(4) -0.020(3) 0.029(3) -0.005(3)
C7 0.059(2) 0.048(2) 0.047(2) -0.0087(18) 0.0241(19) -0.0094(19)
O8 0.0544(18) 0.065(2) 0.073(2) -0.0246(17) 0.0168(16) -0.0054(15)
O9 0.0528(16) 0.0483(16) 0.0509(15) -0.0133(13) 0.0171(13) -0.0124(13)
C11 0.064(3) 0.055(3) 0.059(3) -0.024(2) 0.035(3) -0.012(2)
C12 0.120(6) 0.070(4) 0.079(4) -0.009(3) 0.059(4) 0.002(4)
C13 0.148(7) 0.066(4) 0.078(4) -0.005(3) 0.063(5) 0.003(4)
C14 0.076(4) 0.060(3) 0.067(4) -0.018(3) 0.026(3) 0.010(3)
C15 0.102(5) 0.080(5) 0.128(7) -0.028(4) 0.083(5) -0.009(4)
C16 0.107(5) 0.060(4) 0.117(6) -0.023(4) 0.077(5) -0.016(3)
C17 0.097(5) 0.065(4) 0.084(5) -0.017(4) 0.034(4) 0.016(4)
O18 0.174(7) 0.070(3) 0.083(3) -0.002(3) 0.043(4) 0.042(4)
O19 0.102(3) 0.063(3) 0.075(3) -0.021(2) 0.040(3) 0.020(3)
C21 0.052(2) 0.054(2) 0.056(2) -0.0108(19) 0.030(2) -0.0082(19)
C22 0.049(2) 0.060(3) 0.072(3) 0.010(2) 0.026(2) 0.010(2)
C23 0.045(2) 0.059(3) 0.068(3) -0.001(2) 0.023(2) -0.0011(19)
C24 0.046(2) 0.061(2) 0.0402(19) -0.0084(18) 0.0159(17) 0.0000(18)
C25 0.045(2) 0.103(4) 0.060(3) 0.019(3) 0.019(2) 0.010(2)
C26 0.041(2) 0.108(4) 0.056(3) 0.003(3) 0.016(2) -0.011(2)
C27 0.052(2) 0.058(3) 0.042(2) -0.0013(18) 0.0141(18) 0.0060(19)
O28 0.0546(16) 0.0401(14) 0.0483(14) -0.0064(12) 0.0210(12) -0.0036(12)
O29 0.077(2) 0.092(3) 0.094(3) 0.031(2) 0.042(2) 0.033(2)
C31 0.055(2) 0.057(3) 0.056(2) -0.017(2) 0.031(2) -0.010(2)
C32 0.062(3) 0.055(3) 0.044(2) -0.0026(19) 0.010(2) 0.003(2)
C33 0.063(3) 0.044(2) 0.051(2) -0.0147(18) 0.014(2) 0.0068(19)
C34 0.046(2) 0.047(2) 0.044(2) -0.0089(16) 0.0173(17) -0.0049(16)
C35 0.113(4) 0.045(3) 0.057(3) -0.006(2) 0.034(3) -0.007(3)
C36 0.118(5) 0.046(3) 0.056(3) -0.014(2) 0.034(3) -0.008(3)
C37 0.051(2) 0.049(2) 0.045(2) -0.0068(17) 0.0142(18) -0.0056(18)
O38 0.0592(16) 0.0416(15) 0.0437(14) -0.0059(11) 0.0142(13) -0.0059(12)
O39 0.087(2) 0.0447(16) 0.0503(16) -0.0027(13) 0.0299(16) -0.0072(15)

loop_
_atom_type_symbol
_atom_type_description
_atom_type_scat_dispersion_real
_atom_type_scat_dispersion_imag
_atom_type_scat_source
C C 0.0181 0.0091 'International Tables Vol C Tables 4.2.6.8 and 6.1.1.4'
H H 0.0000 0.0000 'International Tables Vol C Tables 4.2.6.8 and 6.1.1.4'
O O 0.0492 0.0322 'International Tables Vol C Tables 4.2.6.8 and 6.1.1.4'
Si Si 0.2541 0.3302 'International Tables Vol C Tables 4.2.6.8 and 6.1.1.4'
Zn Zn -1.5491 0.6778 'International Tables Vol C Tables 4.2.6.8 and 6.1.1.4'
N N 0.0311 0.0180 'International Tables Vol C Tables 4.2.6.8 and 6.1.1.4'

loop_
_geom_angle_atom_site_label_1
_geom_angle_atom_site_label_2
_geom_angle_atom_site_label_3
_geom_angle
_geom_angle_site_symmetry_1
_geom_angle_site_symmetry_3
O18' Zn1 O19 4.6(18) 3_455 3_455
O18' Zn1 O28 130(2) 3_455 3_445
O19 Zn1 O28 129.2(3) 3_455 3_445
O18' Zn1 O39 98.0(15) 3_455 8_455
O19 Zn1 O39 102.0(2) 3_455 8_455
O28 Zn1 O39 113.08(13) 3_445 8_455
O18' Zn1 O8 106(2) 3_455 .
O19 Zn1 O8 102.1(3) 3_455 .
O28 Zn1 O8 99.96(14) 3_445 .
O39 Zn1 O8 108.75(16) 8_455 .
O38 Zn2 O38 180.0(3) 4_645 8_455
O38 Zn2 O9 94.87(13) 4_645 5_655
O38 Zn2 O9 85.13(13) 8_455 5_655
O38 Zn2 O9 85.13(13) 4_645 .
O38 Zn2 O9 94.87(13) 8_455 .
O9 Zn2 O9 180.00(16) 5_655 .
O38 Zn2 O28 89.97(11) 4_645 3_445
O38 Zn2 O28 90.03(11) 8_455 3_445
O9 Zn2 O28 87.65(11) 5_655 3_445
O9 Zn2 O28 92.35(11) . 3_445
O38 Zn2 O28 90.03(11) 4_645 7_655
O38 Zn2 O28 89.97(11) 8_455 7_655
O9 Zn2 O28 92.35(11) 5_655 7_655
O9 Zn2 O28 87.65(11) . 7_655
O28 Zn2 O28 180.00(12) 3_445 7_655
C11' Si C31 117.4(6) . .
C11' Si C21 108.2(4) . .
C31 Si C21 108.1(2) . .
C11' Si C1 105.1(5) . .
C31 Si C1 107.96(19) . .
C21 Si C1 109.9(2) . .
C31 Si C11 111.6(2) . .
C21 Si C11 112.21(18) . .
C1 Si C11 107.00(19) . .
C11' Si C1' 105.3(7) . .
C31 Si C1' 109.2(4) . .
C21 Si C1' 108.4(3) . .
C11 Si C1' 107.3(5) . .
C2 C1 C6 120.0 . .
C2 C1 Si 120.0(2) . .
C6 C1 Si 119.8(2) . .
C1 C2 C3 120.0 . .
C2 C3 C4 120.0 . .
C3 C4 C5 120.0 . .
C3 C4 C7 118.2(3) . .
C5 C4 C7 121.7(3) . .
C6 C5 C4 120.0 . .
C5 C6 C1 120.0 . .
C2' C1' C6' 120.0 . .
C2' C1' Si 120.7(7) . .
C6' C1' Si 119.2(7) . .
C3' C2' C1' 120.0 . .
C2' C3' C4' 120.0 . .
C3' C4' C5' 120.0 . .
C3' C4' C7 120.5(9) . .
C5' C4' C7 119.5(8) . .
C6' C5' C4' 120.0 . .
C5' C6' C1' 120.0 . .
O8 C7 O9 126.3(4) . .
O8 C7 C4' 116.3(6) . .
O9 C7 C4' 117.5(6) . .
O8 C7 C4 117.0(4) . .
O9 C7 C4 116.7(4) . .
C7 O8 Zn1 119.2(3) . .
C7 O9 Zn2 135.8(3) . .
C12 C11 C16 120.0 . .
C12 C11 Si 119.2(2) . .
C16 C11 Si 120.5(2) . .
C13 C12 C11 120.0 . .
C12 C13 C14 120.0 . .
C15 C14 C13 120.0 . .
C15 C14 C17 119.4(4) . .
C13 C14 C17 120.5(4) . .
C16 C15 C14 120.0 . .
C15 C16 C11 120.0 . .
O18 C17 O19 121.7(6) . .
O18 C17 C14 123.4(7) . .
O19 C17 C14 112.8(6) . .
C17 O19 Zn1 118.0(5) . 3_545
C12' C11' C16' 120.0 . .
C12' C11' Si 119.8(7) . .
C16' C11' Si 120.2(7) . .
C11' C12' C13' 120.0 . .
C14' C13' C12' 120.0 . .
C15' C14' C13' 120.0 . .
C15' C14' C17' 120.5(8) . .
C13' C14' C17' 119.5(8) . .
C16' C15' C14' 120.0 . .
C15' C16' C11' 120.0 . .
O18' C17' O19' 122.1(18) . .
O18' C17' C14' 126.7(19) . .
O19' C17' C14' 111.2(16) . .
C17' O18' Zn1 129(3) . 3_545
C26 C21 C22 117.6(4) . .
C26 C21 Si 121.4(3) . .
C22 C21 Si 121.0(4) . .
C23 C22 C21 121.1(4) . .
C24 C23 C22 121.3(4) . .
C23 C24 C25 117.9(5) . .
C23 C24 C27 121.3(4) . .
C25 C24 C27 120.7(4) . .
C26 C25 C24 119.9(5) . .
C21 C26 C25 122.1(4) . .
O29 C27 O28 122.7(4) . .
O29 C27 C24 121.1(4) . .
O28 C27 C24 116.2(4) . .
C27 O28 Zn1 110.5(3) . 3
C27 O28 Zn2 124.8(3) . 3
Zn1 O28 Zn2 99.80(12) 3 3
C32 C31 C36 117.5(4) . .
C32 C31 Si 119.9(4) . .
C36 C31 Si 122.6(3) . .
C31 C32 C33 121.6(4) . .
C34 C33 C32 120.8(4) . .
C33 C34 C35 118.8(4) . .
C33 C34 C37 120.6(4) . .
C35 C34 C37 120.4(4) . .
C36 C35 C34 119.5(5) . .
C35 C36 C31 121.7(5) . .
O39 C37 O38 126.4(4) . .
O39 C37 C34 118.5(4) . .
O38 C37 C34 115.0(4) . .
C37 O38 Zn2 136.5(3) . 4_655
C37 O39 Zn1 121.0(3) . 8_556

loop_
_geom_bond_atom_site_label_1
_geom_bond_atom_site_label_2
_geom_bond_distance
_geom_bond_site_symmetry_2
Zn1 O18' 1.72(3) 3_455
Zn1 O19 1.929(5) 3_455
Zn1 O28 1.959(3) 3_445
Zn1 O39 1.972(3) 8_455
Zn1 O8 1.972(3) .
Zn2 O38 2.008(3) 4_645
Zn2 O38 2.008(3) 8_455
Zn2 O9 2.062(3) 5_655
Zn2 O9 2.062(3) .
Zn2 O28 2.237(3) 3_445
Zn2 O28 2.237(3) 7_655
Si C11' 1.866(12) .
Si C31 1.868(4) .
Si C21 1.887(5) .
Si C1 1.888(3) .
Si C11 1.893(3) .
Si C1' 1.912(9) .
C1 C2 1.3900 .
C1 C6 1.3900 .
C2 C3 1.3900 .
C3 C4 1.3900 .
C4 C5 1.3900 .
C4 C7 1.541(5) .
C5 C6 1.3900 .
C1' C2' 1.3900 .
C1' C6' 1.3900 .
C2' C3' 1.3900 .
C3' C4' 1.3900 .
C4' C5' 1.3900 .
C4' C7 1.511(10) .
C5' C6' 1.3900 .
C7 O8 1.240(6) .
C7 O9 1.251(5) .
C11 C12 1.3900 .
C11 C16 1.3900 .
C12 C13 1.3900 .
C13 C14 1.3900 .
C14 C15 1.3900 .
C14 C17 1.497(6) .
C15 C16 1.3900 .
C17 O18 1.237(10) .
C17 O19 1.297(10) .
O19 Zn1 1.929(5) 3_545
C11' C12' 1.3900 .
C11' C16' 1.3900 .
C12' C13' 1.3900 .
C13' C14' 1.3900 .
C14' C15' 1.3900 .
C14' C17' 1.496(13) .
C15' C16' 1.3900 .
C17' O18' 1.217(19) .
C17' O19' 1.32(2) .
O18' Zn1 1.72(3) 3_545
C21 C26 1.379(7) .
C21 C22 1.399(6) .
C22 C23 1.385(7) .
C23 C24 1.385(6) .
C24 C25 1.412(6) .
C24 C27 1.487(7) .
C25 C26 1.389(8) .
C27 O29 1.230(6) .
C27 O28 1.307(5) .
O28 Zn1 1.959(3) 3
O28 Zn2 2.237(3) 3
C31 C32 1.378(7) .
C31 C36 1.393(7) .
C32 C33 1.380(6) .
C33 C34 1.376(6) .
C34 C35 1.402(6) .
C34 C37 1.496(6) .
C35 C36 1.384(7) .
C37 O39 1.258(6) .
C37 O38 1.265(5) .
O38 Zn2 2.008(3) 4_655
O39 Zn1 1.972(3) 8_556

loop_
_platon_squeeze_void_nr
_platon_squeeze_void_average_x
_platon_squeeze_void_average_y
_platon_squeeze_void_average_z
_platon_squeeze_void_volume
_platon_squeeze_void_count_electrons
_platon_squeeze_void_content
1 0.001 -0.021 0.004 3947 1164 ' '
